data_1571328
loop_
_publ_author_name
'Liu, Shuang'
'Huang, Yuhang'
'Wan, Jingmeng'
'Zheng, Jia-Jia'
'Krishna, Rajamani'
'Li, Yi'
'Ge, Kai'
'Tang, Jie'
'Duan, Jingui'

_publ_section_title
;
 Fine-regulation of gradient gate-opening in nanoporous crystals for
 sieving separation of ternary C3 hydrocarbons.
;
_journal_issue 17
_journal_name_full 'Chemical science'
_journal_page_first 6583
_journal_page_last 6588
_journal_paper_doi 10.1039/d3sc05489f
_journal_volume 15
_journal_year 2024
_chemical_formula_sum 'C24 H20 F6 Fe N8 O0 Zr'
_chemical_formula_weight 681.55
_space_group_crystal_system monoclinic
_space_group_IT_number 14
_space_group_name_Hall '-P 2ybc'
_space_group_name_H-M_alt 'P 1 21/c 1'
_atom_sites_solution_hydrogens geom
_audit_block_doi 10.5517/ccdc.csd.cc2gpjsh
_audit_creation_method SHELXL-2018/3
_audit_update_record
;
2023-07-27 deposited with the CCDC.	2024-03-18 downloaded from the CCDC.
;
_cell_angle_alpha 90
_cell_angle_beta 117.798(7)
_cell_angle_gamma 90
_cell_formula_units_Z 4
_cell_length_a 13.709(8)
_cell_length_b 25.837(15)
_cell_length_c 12.830(8)
_cell_measurement_reflns_used 3524
_cell_measurement_temperature 298(2)
_cell_measurement_theta_max 27.812
_cell_measurement_theta_min 2.962
_cell_volume 4020(4)
_computing_structure_refinement 'SHELXL-2018/3 (Sheldrick, 2018)'
_diffrn_ambient_temperature 298(2)
_diffrn_measured_fraction_theta_full 0.977
_diffrn_measured_fraction_theta_max 0.977
_diffrn_measurement_device_type 'Bruker Smart CCD'
_diffrn_radiation_type MoK\a
_diffrn_radiation_wavelength 0.71073
_diffrn_reflns_av_R_equivalents 0.1345
_diffrn_reflns_av_unetI/netI 0.2129
_diffrn_reflns_Laue_measured_fraction_full 0.977
_diffrn_reflns_Laue_measured_fraction_max 0.977
_diffrn_reflns_limit_h_max 11
_diffrn_reflns_limit_h_min -16
_diffrn_reflns_limit_k_max 26
_diffrn_reflns_limit_k_min -30
_diffrn_reflns_limit_l_max 15
_diffrn_reflns_limit_l_min -15
_diffrn_reflns_number 18884
_diffrn_reflns_point_group_measured_fraction_full 0.977
_diffrn_reflns_point_group_measured_fraction_max 0.977
_diffrn_reflns_theta_full 24.995
_diffrn_reflns_theta_max 24.995
_diffrn_reflns_theta_min 2.303
_exptl_absorpt_coefficient_mu 0.668
_exptl_absorpt_correction_type none
_exptl_crystal_colour pink
_exptl_crystal_density_diffrn 1.126
_exptl_crystal_description block
_exptl_crystal_F_000 1360
_exptl_crystal_size_max 0.150
_exptl_crystal_size_mid 0.120
_exptl_crystal_size_min 0.120
_refine_diff_density_max 1.483
_refine_diff_density_min -2.636
_refine_diff_density_rms 0.195
_refine_ls_extinction_method none
_refine_ls_goodness_of_fit_ref 1.108
_refine_ls_hydrogen_treatment constr
_refine_ls_matrix_type full
_refine_ls_number_parameters 361
_refine_ls_number_reflns 6912
_refine_ls_number_restraints 48
_refine_ls_restrained_S_all 1.107
_refine_ls_R_factor_all 0.2202
_refine_ls_R_factor_gt 0.1532
_refine_ls_shift/su_max 0.000
_refine_ls_shift/su_mean 0.000
_refine_ls_structure_factor_coef Fsqd
_refine_ls_weighting_details 'w=1/[\s^2^(Fo^2^)+(0.1866P)^2^+0.0344P] where P=(Fo^2^+2Fc^2^)/3'
_refine_ls_weighting_scheme calc
_refine_ls_wR_factor_gt 0.3496
_refine_ls_wR_factor_ref 0.3803
_reflns_Friedel_coverage 0.000
_reflns_number_gt 3391
_reflns_number_total 6912
_reflns_threshold_expression 'I > 2\s(I)'
_cod_data_source_file d3sc05489f2.cif
_cod_data_source_block as_CCDC2
_cod_depositor_comments 'Adding full bibliography for 1571326--1571329.cif.'
_cod_original_sg_symbol_H-M 'P 21/c'
_cod_database_code 1571328
_shelx_shelxl_version_number 2018/3
_shelx_space_group_comment
;
The symmetry employed for this shelxl refinement is uniquely defined
by the following loop, which should always be used as a source of
symmetry information in preference to the above space-group names.
They are only intended as comments.
;
_shelx_estimated_absorpt_t_min 0.906
_shelx_estimated_absorpt_t_max 0.924
_platon_squeeze_void_probe_radius 1.20

loop_
_space_group_symop_operation_xyz
'x, y, z'
'-x, y+1/2, -z+1/2'
'-x, -y, -z'
'x, -y-1/2, z-1/2'

loop_
_atom_site_label
_atom_site_type_symbol
_atom_site_fract_x
_atom_site_fract_y
_atom_site_fract_z
_atom_site_U_iso_or_equiv
_atom_site_adp_type
_atom_site_occupancy
_atom_site_site_symmetry_order
_atom_site_calc_flag
_atom_site_refinement_flags_posn
_atom_site_refinement_flags_adp
_atom_site_refinement_flags_occupancy
_atom_site_disorder_assembly
_atom_site_disorder_group
C1 C 0.5432(15) 0.1311(5) 1.1744(13) 0.038(4) Uani 1 1 d . . . . .
H1 H 0.507057 0.119530 1.215919 0.046 Uiso 1 1 calc R U . . .
C2 C 0.596(2) 0.1797(7) 1.0806(19) 0.073(7) Uani 1 1 d . . . . .
H2 H 0.603821 0.208795 1.042114 0.088 Uiso 1 1 calc R U . . .
C3 C 0.640(2) 0.1302(7) 1.076(2) 0.100(10) Uani 1 1 d . . . . .
H3 H 0.683519 0.119948 1.041960 0.120 Uiso 1 1 calc R U . . .
C4 C 0.6090(13) 0.0458(5) 1.1530(13) 0.034(4) Uani 1 1 d . . . . .
C5 C 0.5855(17) 0.0229(6) 1.2344(15) 0.054(5) Uani 1 1 d . U . . .
H5 H 0.566011 0.042924 1.282155 0.065 Uiso 1 1 calc R U . . .
C6 C 0.5910(17) -0.0311(6) 1.2451(15) 0.055(5) Uani 1 1 d . . . . .
H6 H 0.569662 -0.046874 1.296461 0.066 Uiso 1 1 calc R U . . .
C7 C 0.6261(14) -0.0607(5) 1.1835(12) 0.033(4) Uani 1 1 d . U . . .
C8 C 0.6530(17) -0.0375(6) 1.1033(15) 0.053(5) Uani 1 1 d . . . . .
H8 H 0.677384 -0.057184 1.059279 0.063 Uiso 1 1 calc R U . . .
C9 C 0.6429(15) 0.0161(6) 1.0897(13) 0.043(4) Uani 1 1 d . U . . .
H9 H 0.660105 0.031883 1.035155 0.052 Uiso 1 1 calc R U . . .
C10 C 0.5776(15) -0.1438(5) 1.2390(13) 0.041(4) Uani 1 1 d . U . . .
H10 H 0.531676 -0.129073 1.266003 0.050 Uiso 1 1 calc R U . . .
N4 N 0.5945(10) -0.1936(4) 1.2419(9) 0.030(3) Uani 1 1 d . . . . .
C12 C 0.6929(19) -0.1500(6) 1.1708(17) 0.067(7) Uani 1 1 d . . . . .
H12 H 0.738259 -0.142461 1.136901 0.080 Uiso 1 1 calc R U . . .
C13 C 0.2395(12) 0.2447(5) 0.9885(11) 0.027(3) Uani 1 1 d . U . . .
H13 H 0.253340 0.277082 0.966814 0.032 Uiso 1 1 calc R U . . .
C14 C 0.1485(13) 0.1727(6) 0.9858(11) 0.035(4) Uani 1 1 d . . . . .
H14 H 0.093652 0.147711 0.964637 0.042 Uiso 1 1 calc R U . . .
C15 C 0.2531(13) 0.1737(5) 1.0859(13) 0.033(4) Uani 1 1 d . . . . .
H15 H 0.280571 0.148122 1.143477 0.039 Uiso 1 1 calc R U . . .
C16 C 0.0600(15) 0.2306(6) 0.8171(13) 0.041(4) Uani 1 1 d . . . . .
C17 C 0.0715(15) 0.2716(7) 0.7506(14) 0.056(5) Uani 1 1 d . . . . .
H17 H 0.137255 0.290071 0.780789 0.067 Uiso 1 1 calc R U . . .
C18 C -0.0129(13) 0.2846(7) 0.6421(12) 0.046(5) Uani 1 1 d . . . . .
H18 H -0.001179 0.309263 0.596286 0.055 Uiso 1 1 calc R U . . .
C19 C -0.1151(12) 0.2615(6) 0.6005(11) 0.030(3) Uani 1 1 d . . . . .
C20 C -0.1287(17) 0.2247(8) 0.6652(15) 0.070(7) Uani 1 1 d . . . . .
H20 H -0.196645 0.208130 0.636185 0.084 Uiso 1 1 calc R U . . .
C21 C -0.0444(15) 0.2102(7) 0.7752(15) 0.053(5) Uani 1 1 d . U . . .
H21 H -0.058825 0.186547 0.820903 0.063 Uiso 1 1 calc R U . . .
C22 C -0.2119(15) 0.3188(6) 0.4228(13) 0.043(5) Uani 1 1 d . . . . .
H22 H -0.162354 0.346228 0.443628 0.052 Uiso 1 1 calc R U . . .
C23 C -0.3055(14) 0.3150(5) 0.3247(13) 0.038(4) Uani 1 1 d . . . . .
H23 H -0.332325 0.340173 0.266170 0.045 Uiso 1 1 calc R U . . .
C24 C -0.3004(15) 0.2470(6) 0.4213(14) 0.046(5) Uani 1 1 d . . . . .
H24 H -0.321680 0.217021 0.445452 0.055 Uiso 1 1 calc R U . . .
F1 F 0.3106(8) 0.3431(3) 0.8812(8) 0.053(3) Uani 1 1 d . . . . .
F2 F 0.4819(8) 0.2914(3) 1.0670(7) 0.042(2) Uani 1 1 d . . . . .
F3 F 0.4734(10) 0.4011(3) 1.0747(8) 0.066(3) Uani 1 1 d . . . . .
F4 F 0.4567(8) 0.4085(3) 0.8474(7) 0.044(2) Uani 1 1 d . . . . .
F5 F 0.6368(10) 0.3487(4) 1.0310(9) 0.075(3) Uani 1 1 d . . . . .
Fe1 Fe 0.47516(18) 0.24469(7) 1.19939(16) 0.0260(6) Uani 1 1 d . . . . .
N1 N 0.5456(11) 0.1801(4) 1.1431(9) 0.030(3) Uani 1 1 d . . . . .
N2 N 0.5988(12) 0.1019(4) 1.1382(11) 0.041(4) Uani 1 1 d . . . . .
N3 N 0.6304(11) -0.1155(4) 1.1947(9) 0.028(3) Uani 1 1 d . . . . .
C11 C 0.6764(17) -0.1974(6) 1.2057(17) 0.064(6) Uani 1 1 d . . . . .
H11 H 0.713403 -0.227547 1.205565 0.076 Uiso 1 1 calc R U . . .
N5 N 0.3100(10) 0.2193(4) 1.0858(9) 0.025(3) Uani 1 1 d . U . . .
N6 N 0.1471(12) 0.2178(5) 0.9265(9) 0.038(3) Uani 1 1 d . . . . .
N7 N -0.2001(10) 0.2750(4) 0.4895(9) 0.029(3) Uani 1 1 d . U . . .
N8 N -0.3575(12) 0.2702(5) 0.3194(12) 0.044(4) Uani 1 1 d . . . . .
F6 F 0.4753(7) 0.1991(3) 1.3386(7) 0.037(2) Uani 1 1 d . . . . .
Zr1 Zr 0.47084(13) 0.35115(5) 0.95769(11) 0.0250(4) Uani 1 1 d . . . . .

loop_
_atom_site_aniso_label
_atom_site_aniso_U_11
_atom_site_aniso_U_22
_atom_site_aniso_U_33
_atom_site_aniso_U_23
_atom_site_aniso_U_13
_atom_site_aniso_U_12
C1 0.081(14) 0.020(7) 0.040(9) 0.010(6) 0.050(10) 0.012(8)
C2 0.11(2) 0.046(11) 0.113(18) -0.016(11) 0.090(17) -0.023(11)
C3 0.17(3) 0.037(11) 0.18(3) 0.013(13) 0.14(2) 0.003(13)
C4 0.034(10) 0.031(8) 0.045(9) 0.010(7) 0.024(8) 0.008(7)
C5 0.080(10) 0.038(7) 0.044(7) 0.009(6) 0.030(7) -0.004(7)
C6 0.103(18) 0.048(10) 0.049(10) 0.001(8) 0.063(12) -0.007(10)
C7 0.048(8) 0.030(6) 0.029(6) -0.010(5) 0.023(6) 0.002(6)
C8 0.087(16) 0.045(10) 0.055(11) 0.010(8) 0.057(12) 0.012(9)
C9 0.060(9) 0.032(6) 0.040(7) 0.014(6) 0.025(6) 0.000(6)
C10 0.058(8) 0.025(6) 0.035(7) 0.006(6) 0.017(6) 0.001(6)
N4 0.035(8) 0.038(7) 0.010(5) 0.003(5) 0.005(6) -0.001(6)
C12 0.13(2) 0.032(9) 0.104(16) -0.001(10) 0.105(16) 0.008(10)
C13 0.020(7) 0.024(6) 0.023(6) 0.004(5) -0.002(5) -0.009(5)
C14 0.026(9) 0.057(9) 0.018(7) 0.003(7) 0.006(7) -0.001(7)
C15 0.029(10) 0.035(8) 0.041(9) -0.007(7) 0.022(8) 0.001(7)
C16 0.048(12) 0.051(9) 0.032(9) 0.006(7) 0.025(9) -0.010(8)
C17 0.032(11) 0.080(13) 0.032(9) 0.020(9) -0.006(8) 0.012(10)
C18 0.024(10) 0.082(12) 0.019(8) 0.014(8) -0.001(7) -0.014(9)
C19 0.029(9) 0.049(9) 0.008(6) 0.009(6) 0.006(7) 0.017(7)
C20 0.063(15) 0.096(15) 0.038(10) 0.018(10) 0.013(10) -0.050(12)
C21 0.043(9) 0.063(8) 0.045(8) 0.008(6) 0.015(7) -0.008(7)
C22 0.062(13) 0.054(10) 0.029(9) -0.016(8) 0.034(9) -0.029(9)
C23 0.041(11) 0.029(8) 0.030(8) 0.003(7) 0.005(8) -0.005(7)
C24 0.053(12) 0.035(9) 0.040(10) -0.002(7) 0.014(9) -0.025(8)
F1 0.043(7) 0.049(6) 0.055(6) 0.011(5) 0.012(5) 0.010(5)
F2 0.049(7) 0.049(5) 0.029(5) -0.004(4) 0.020(5) 0.003(4)
F3 0.131(11) 0.044(5) 0.038(5) -0.018(4) 0.053(7) -0.016(6)
F4 0.059(7) 0.044(5) 0.044(5) 0.006(4) 0.037(5) 0.006(4)
F5 0.081(10) 0.070(7) 0.066(7) -0.014(6) 0.027(7) -0.001(6)
Fe1 0.0290(13) 0.0282(11) 0.0131(10) -0.0013(8) 0.0034(9) 0.0001(9)
N1 0.054(9) 0.022(6) 0.024(6) 0.002(5) 0.025(7) -0.008(6)
N2 0.057(10) 0.033(7) 0.047(8) 0.016(6) 0.035(8) 0.004(6)
N3 0.052(9) 0.019(6) 0.021(6) 0.005(5) 0.023(6) 0.001(5)
C11 0.096(17) 0.039(10) 0.107(16) 0.029(10) 0.090(15) 0.039(10)
N5 0.025(6) 0.026(5) 0.016(5) 0.003(4) 0.005(5) 0.018(4)
N6 0.051(10) 0.046(8) 0.011(6) 0.003(5) 0.008(6) 0.001(7)
N7 0.015(6) 0.046(6) 0.021(5) 0.001(5) 0.006(5) 0.009(5)
N8 0.040(9) 0.055(9) 0.044(8) -0.017(7) 0.024(8) -0.009(7)
F6 0.044(6) 0.036(5) 0.034(5) 0.010(4) 0.020(5) 0.014(4)
Zr1 0.0330(9) 0.0295(7) 0.0136(6) -0.0002(6) 0.0117(6) 0.0004(7)

loop_
_atom_type_symbol
_atom_type_description
_atom_type_scat_dispersion_real
_atom_type_scat_dispersion_imag
_atom_type_scat_source
C C 0.0033 0.0016 'International Tables Vol C Tables 4.2.6.8 and 6.1.1.4'
H H 0.0000 0.0000 'International Tables Vol C Tables 4.2.6.8 and 6.1.1.4'
N N 0.0061 0.0033 'International Tables Vol C Tables 4.2.6.8 and 6.1.1.4'
O O 0.0106 0.0060 'International Tables Vol C Tables 4.2.6.8 and 6.1.1.4'
Fe Fe 0.3463 0.8444 'International Tables Vol C Tables 4.2.6.8 and 6.1.1.4'
Zr Zr -2.9673 0.5597 'International Tables Vol C Tables 4.2.6.8 and 6.1.1.4'
F F 0.0171 0.0103 'International Tables Vol C Tables 4.2.6.8 and 6.1.1.4'

loop_
_geom_angle_atom_site_label_1
_geom_angle_atom_site_label_2
_geom_angle_atom_site_label_3
_geom_angle
_geom_angle_site_symmetry_1
_geom_angle_site_symmetry_3
_geom_angle_publ_flag
N2 C1 N1 109.9(12) . . ?
N2 C1 H1 125.0 . . ?
N1 C1 H1 125.0 . . ?
N1 C2 C3 113.0(16) . . ?
N1 C2 H2 123.5 . . ?
C3 C2 H2 123.5 . . ?
N2 C3 C2 99.2(16) . . ?
N2 C3 H3 130.4 . . ?
C2 C3 H3 130.4 . . ?
C9 C4 C5 119.1(14) . . ?
C9 C4 N2 121.8(13) . . ?
C5 C4 N2 119.1(14) . . ?
C4 C5 C6 119.0(16) . . ?
C4 C5 H5 120.5 . . ?
C6 C5 H5 120.5 . . ?
C7 C6 C5 121.9(14) . . ?
C7 C6 H6 119.1 . . ?
C5 C6 H6 119.1 . . ?
C6 C7 C8 119.1(14) . . ?
C6 C7 N3 121.2(13) . . ?
C8 C7 N3 119.6(12) . . ?
C7 C8 C9 118.6(14) . . ?
C7 C8 H8 120.7 . . ?
C9 C8 H8 120.7 . . ?
C4 C9 C8 122.2(14) . . ?
C4 C9 H9 118.9 . . ?
C8 C9 H9 118.9 . . ?
N4 C10 N3 115.5(15) . . ?
N4 C10 H10 122.2 . . ?
N3 C10 H10 122.2 . . ?
C10 N4 C11 102.6(13) . . ?
C10 N4 Fe1 129.4(11) . 2_647 ?
C11 N4 Fe1 127.8(10) . 2_647 ?
C11 C12 N3 107.2(14) . . ?
C11 C12 H12 126.4 . . ?
N3 C12 H12 126.4 . . ?
N6 C13 N5 111.9(12) . . ?
N6 C13 H13 124.0 . . ?
N5 C13 H13 124.0 . . ?
N6 C14 C15 103.4(14) . . ?
N6 C14 H14 128.3 . . ?
C15 C14 H14 128.3 . . ?
N5 C15 C14 110.0(13) . . ?
N5 C15 H15 125.0 . . ?
C14 C15 H15 125.0 . . ?
C21 C16 C17 116.0(16) . . ?
C21 C16 N6 123.3(14) . . ?
C17 C16 N6 120.0(15) . . ?
C18 C17 C16 121.1(18) . . ?
C18 C17 H17 119.5 . . ?
C16 C17 H17 119.5 . . ?
C19 C18 C17 120.6(15) . . ?
C19 C18 H18 119.7 . . ?
C17 C18 H18 119.7 . . ?
C20 C19 C18 118.7(15) . . ?
C20 C19 N7 121.3(15) . . ?
C18 C19 N7 119.9(13) . . ?
C19 C20 C21 122.0(17) . . ?
C19 C20 H20 119.0 . . ?
C21 C20 H20 119.0 . . ?
C16 C21 C20 120.8(16) . . ?
C16 C21 H21 119.6 . . ?
C20 C21 H21 119.6 . . ?
C23 C22 N7 108.1(13) . . ?
C23 C22 H22 125.9 . . ?
N7 C22 H22 125.9 . . ?
C22 C23 N8 111.7(14) . . ?
C22 C23 H23 124.1 . . ?
N8 C23 H23 124.1 . . ?
N8 C24 N7 109.5(13) . . ?
N8 C24 H24 125.3 . . ?
N7 C24 H24 125.3 . . ?
Zr1 F2 Fe1 164.3(4) . . ?
F2 Fe1 F6 177.4(4) . . ?
F2 Fe1 N5 93.3(4) . . ?
F6 Fe1 N5 89.3(4) . . ?
F2 Fe1 N4 92.9(4) . 2_657 ?
F6 Fe1 N4 86.8(4) . 2_657 ?
N5 Fe1 N4 88.0(4) . 2_657 ?
F2 Fe1 N8 88.2(4) . 1_656 ?
F6 Fe1 N8 89.2(4) . 1_656 ?
N5 Fe1 N8 178.3(4) . 1_656 ?
N4 Fe1 N8 91.2(5) 2_657 1_656 ?
F2 Fe1 N1 88.8(3) . . ?
F6 Fe1 N1 91.6(3) . . ?
N5 Fe1 N1 91.8(4) . . ?
N4 Fe1 N1 178.3(4) 2_657 . ?
N8 Fe1 N1 89.0(5) 1_656 . ?
C2 N1 C1 106.2(13) . . ?
C2 N1 Fe1 131.0(11) . . ?
C1 N1 Fe1 122.8(9) . . ?
C1 N2 C3 111.3(14) . . ?
C1 N2 C4 124.5(12) . . ?
C3 N2 C4 124.0(14) . . ?
C10 N3 C12 105.1(12) . . ?
C10 N3 C7 125.9(12) . . ?
C12 N3 C7 128.9(13) . . ?
C12 C11 N4 109.1(13) . . ?
C12 C11 H11 125.4 . . ?
N4 C11 H11 125.4 . . ?
C13 N5 C15 104.5(12) . . ?
C13 N5 Fe1 123.9(9) . . ?
C15 N5 Fe1 131.5(9) . . ?
C13 N6 C14 110.1(12) . . ?
C13 N6 C16 127.4(12) . . ?
C14 N6 C16 122.5(13) . . ?
C22 N7 C19 129.4(13) . . ?
C22 N7 C24 103.5(12) . . ?
C19 N7 C24 126.9(12) . . ?
C24 N8 C23 106.7(14) . . ?
C24 N8 Fe1 120.4(11) . 1_454 ?
C23 N8 Fe1 130.8(12) . 1_454 ?
Zr1 F6 Fe1 173.4(4) 4_566 . ?
F1 Zr1 F3 94.0(5) . . ?
F1 Zr1 F4 90.5(4) . . ?
F3 Zr1 F4 90.9(4) . . ?
F1 Zr1 F5 171.8(4) . . ?
F3 Zr1 F5 92.9(5) . . ?
F4 Zr1 F5 94.0(4) . . ?
F1 Zr1 F6 88.6(4) . 4_565 ?
F3 Zr1 F6 177.3(4) . 4_565 ?
F4 Zr1 F6 88.2(3) . 4_565 ?
F5 Zr1 F6 84.7(4) . 4_565 ?
F1 Zr1 F2 88.3(4) . . ?
F3 Zr1 F2 90.2(3) . . ?
F4 Zr1 F2 178.4(4) . . ?
F5 Zr1 F2 87.1(4) . . ?
F6 Zr1 F2 90.8(3) 4_565 . ?

loop_
_geom_bond_atom_site_label_1
_geom_bond_atom_site_label_2
_geom_bond_distance
_geom_bond_site_symmetry_2
_geom_bond_publ_flag
C1 N2 1.302(18) . ?
C1 N1 1.332(16) . ?
C1 H1 0.9300 . ?
C2 N1 1.283(19) . ?
C2 C3 1.43(3) . ?
C2 H2 0.9300 . ?
C3 N2 1.38(2) . ?
C3 H3 0.9300 . ?
C4 C9 1.35(2) . ?
C4 C5 1.36(2) . ?
C4 N2 1.461(17) . ?
C5 C6 1.40(2) . ?
C5 H5 0.9300 . ?
C6 C7 1.341(19) . ?
C6 H6 0.9300 . ?
C7 C8 1.38(2) . ?
C7 N3 1.422(16) . ?
C8 C9 1.39(2) . ?
C8 H8 0.9300 . ?
C9 H9 0.9300 . ?
C10 N4 1.305(17) . ?
C10 N3 1.329(18) . ?
C10 H10 0.9300 . ?
N4 C11 1.405(19) . ?
N4 Fe1 2.166(11) 2_647 ?
C12 C11 1.36(2) . ?
C12 N3 1.367(19) . ?
C12 H12 0.9300 . ?
C13 N6 1.333(18) . ?
C13 N5 1.341(16) . ?
C13 H13 0.9300 . ?
C14 N6 1.389(18) . ?
C14 C15 1.41(2) . ?
C14 H14 0.9300 . ?
C15 N5 1.413(18) . ?
C15 H15 0.9300 . ?
C16 C21 1.38(2) . ?
C16 C17 1.42(2) . ?
C16 N6 1.39(2) . ?
C17 C18 1.37(2) . ?
C17 H17 0.9300 . ?
C18 C19 1.38(2) . ?
C18 H18 0.9300 . ?
C19 C20 1.33(2) . ?
C19 N7 1.400(16) . ?
C20 C21 1.40(2) . ?
C20 H20 0.9300 . ?
C21 H21 0.9300 . ?
C22 C23 1.32(2) . ?
C22 N7 1.382(18) . ?
C22 H22 0.9300 . ?
C23 N8 1.344(18) . ?
C23 H23 0.9300 . ?
C24 N8 1.314(19) . ?
C24 N7 1.435(19) . ?
C24 H24 0.9300 . ?
F1 Zr1 1.954(10) . ?
F2 Zr1 2.043(8) . ?
F2 Fe1 2.121(8) . ?
F3 Zr1 1.968(8) . ?
F4 Zr1 1.995(8) . ?
F5 Zr1 2.017(13) . ?
Fe1 F6 2.138(8) . ?
Fe1 N5 2.146(12) . ?
Fe1 N8 2.185(14) 1_656 ?
Fe1 N1 2.212(11) . ?
C11 H11 0.9300 . ?
F6 Zr1 2.028(8) 4_566 ?

loop_
_geom_torsion_atom_site_label_1
_geom_torsion_atom_site_label_2
_geom_torsion_atom_site_label_3
_geom_torsion_atom_site_label_4
_geom_torsion
_geom_torsion_site_symmetry_1
_geom_torsion_site_symmetry_2
_geom_torsion_site_symmetry_3
_geom_torsion_site_symmetry_4
_geom_torsion_publ_flag
N1 C2 C3 N2 4(3) . . . . ?
C9 C4 C5 C6 -4(3) . . . . ?
N2 C4 C5 C6 177.4(17) . . . . ?
C4 C5 C6 C7 5(3) . . . . ?
C5 C6 C7 C8 -3(3) . . . . ?
C5 C6 C7 N3 -179.5(17) . . . . ?
C6 C7 C8 C9 0(3) . . . . ?
N3 C7 C8 C9 176.8(16) . . . . ?
C5 C4 C9 C8 1(3) . . . . ?
N2 C4 C9 C8 180.0(16) . . . . ?
C7 C8 C9 C4 1(3) . . . . ?
N3 C10 N4 C11 6.2(18) . . . . ?
N3 C10 N4 Fe1 -178.1(9) . . . 2_647 ?
N6 C14 C15 N5 1.4(15) . . . . ?
C21 C16 C17 C18 -9(3) . . . . ?
N6 C16 C17 C18 179.5(16) . . . . ?
C16 C17 C18 C19 7(3) . . . . ?
C17 C18 C19 C20 -3(3) . . . . ?
C17 C18 C19 N7 -179.7(15) . . . . ?
C18 C19 C20 C21 2(3) . . . . ?
N7 C19 C20 C21 179.1(16) . . . . ?
C17 C16 C21 C20 9(3) . . . . ?
N6 C16 C21 C20 179.5(17) . . . . ?
C19 C20 C21 C16 -6(3) . . . . ?
N7 C22 C23 N8 -1.4(19) . . . . ?
C3 C2 N1 C1 -6(3) . . . . ?
C3 C2 N1 Fe1 173.0(16) . . . . ?
N2 C1 N1 C2 4(2) . . . . ?
N2 C1 N1 Fe1 -174.3(11) . . . . ?
N1 C1 N2 C3 -2(2) . . . . ?
N1 C1 N2 C4 -177.2(14) . . . . ?
C2 C3 N2 C1 -1(3) . . . . ?
C2 C3 N2 C4 174.0(17) . . . . ?
C9 C4 N2 C1 163.0(17) . . . . ?
C5 C4 N2 C1 -18(3) . . . . ?
C9 C4 N2 C3 -12(3) . . . . ?
C5 C4 N2 C3 167(2) . . . . ?
N4 C10 N3 C12 -3(2) . . . . ?
N4 C10 N3 C7 -179.3(13) . . . . ?
C11 C12 N3 C10 -2(2) . . . . ?
C11 C12 N3 C7 174.3(16) . . . . ?
C6 C7 N3 C10 18(3) . . . . ?
C8 C7 N3 C10 -158.6(17) . . . . ?
C6 C7 N3 C12 -157.4(19) . . . . ?
C8 C7 N3 C12 26(3) . . . . ?
N3 C12 C11 N4 6(2) . . . . ?
C10 N4 C11 C12 -7(2) . . . . ?
Fe1 N4 C11 C12 177.2(13) 2_647 . . . ?
N6 C13 N5 C15 -2.8(15) . . . . ?
N6 C13 N5 Fe1 172.7(9) . . . . ?
C14 C15 N5 C13 0.7(15) . . . . ?
C14 C15 N5 Fe1 -174.3(9) . . . . ?
N5 C13 N6 C14 3.9(17) . . . . ?
N5 C13 N6 C16 -175.0(13) . . . . ?
C15 C14 N6 C13 -3.1(16) . . . . ?
C15 C14 N6 C16 175.8(13) . . . . ?
C21 C16 N6 C13 -159.7(17) . . . . ?
C17 C16 N6 C13 11(3) . . . . ?
C21 C16 N6 C14 22(2) . . . . ?
C17 C16 N6 C14 -168.1(15) . . . . ?
C23 C22 N7 C19 -179.5(13) . . . . ?
C23 C22 N7 C24 -3.0(16) . . . . ?
C20 C19 N7 C22 162.9(16) . . . . ?
C18 C19 N7 C22 -20(2) . . . . ?
C20 C19 N7 C24 -13(2) . . . . ?
C18 C19 N7 C24 163.8(15) . . . . ?
N8 C24 N7 C22 6.5(17) . . . . ?
N8 C24 N7 C19 -176.9(13) . . . . ?
N7 C24 N8 C23 -7.4(18) . . . . ?
N7 C24 N8 Fe1 -172.4(9) . . . 1_454 ?
C22 C23 N8 C24 6(2) . . . . ?
C22 C23 N8 Fe1 168.4(11) . . . 1_454 ?

loop_
_platon_squeeze_void_nr
_platon_squeeze_void_average_x
_platon_squeeze_void_average_y
_platon_squeeze_void_average_z
_platon_squeeze_void_volume
_platon_squeeze_void_count_electrons
_platon_squeeze_void_content
1 -0.001 0.000 -0.023 900 399 ' '
2 -0.001 0.500 -0.031 900 399 ' '
